data_7055926
loop_
_publ_author_name
'Adarsh, N. N.'
'Chakraborty, Amarnath'
'Tarr\'es, M\`arius'
'Dey, Surjendu'
'Novio, Fernando'
'Chattopadhyay, Basab'
'Ribas, Xavi'
'Ruiz-Molina, Daniel'

_publ_section_title
;
 Ligand and solvent effects in the formation and self-assembly of a
 metallosupramolecular cage
;
_journal_issue 3
_journal_name_full 'New J. Chem.'
_journal_page_first 1179
_journal_paper_doi 10.1039/C6NJ03456J
_journal_volume 41
_journal_year 2017
_chemical_formula_sum 'C108 H146 Cu2 N24 O37 S2'
_chemical_formula_weight 2563.69
_chemical_name_systematic
; 
 ? 
;
_space_group_IT_number 2
_symmetry_space_group_name_Hall '-P 1'
_symmetry_space_group_name_H-M 'P -1'
_atom_sites_solution_hydrogens geom
_atom_sites_solution_primary direct
_atom_sites_solution_secondary difmap
_audit_creation_method SHELXL-97
_audit_update_record
;
2016-06-01 deposited with the CCDC.
2016-12-26 downloaded from the CCDC.
;
_cell_angle_alpha 73.881(9)
_cell_angle_beta 79.477(10)
_cell_angle_gamma 88.620(9)
_cell_formula_units_Z 2
_cell_length_a 14.456(5)
_cell_length_b 20.541(7)
_cell_length_c 22.843(9)
_cell_measurement_temperature 100(2)
_cell_volume 6404(4)
_computing_cell_refinement 'Bruker Apex II'
_computing_data_collection 'Bruker Apex II'
_computing_data_reduction SAINT
_computing_molecular_graphics 'Mercury 2.3'
_computing_publication_material Shelxl-97
_computing_structure_refinement 'SHELXL-97 (Sheldrick, 1997)'
_computing_structure_solution 'SHELXS-97 (Sheldrick, 1990)'
_diffrn_ambient_temperature 100(2)
_diffrn_detector_area_resol_mean 3
_diffrn_measured_fraction_theta_full 0.999
_diffrn_measured_fraction_theta_max 0.999
_diffrn_measurement_device_type 'Bruker Apex II'
_diffrn_measurement_method 'Omega scan'
_diffrn_radiation_monochromator graphite
_diffrn_radiation_source 'fine-focus sealed tube'
_diffrn_radiation_type MoK\a
_diffrn_radiation_wavelength 0.71073
_diffrn_reflns_av_R_equivalents 0.0973
_diffrn_reflns_av_sigmaI/netI 0.0850
_diffrn_reflns_limit_h_max 9
_diffrn_reflns_limit_h_min -9
_diffrn_reflns_limit_k_max 13
_diffrn_reflns_limit_k_min -13
_diffrn_reflns_limit_l_max 15
_diffrn_reflns_limit_l_min -15
_diffrn_reflns_number 14199
_diffrn_reflns_theta_full 13.69
_diffrn_reflns_theta_max 13.69
_diffrn_reflns_theta_min 0.94
_exptl_absorpt_coefficient_mu 0.451
_exptl_absorpt_correction_T_max 0.9955
_exptl_absorpt_correction_T_min 0.9735
_exptl_absorpt_correction_type multi-scan
_exptl_absorpt_process_details sadabs
_exptl_crystal_colour blue
_exptl_crystal_density_diffrn 1.330
_exptl_crystal_density_method 'not measured'
_exptl_crystal_description plate
_exptl_crystal_F_000 2696
_exptl_crystal_size_max 0.06
_exptl_crystal_size_mid 0.02
_exptl_crystal_size_min 0.01
_refine_diff_density_max 1.489
_refine_diff_density_min -0.317
_refine_diff_density_rms 0.079
_refine_ls_extinction_method none
_refine_ls_goodness_of_fit_ref 1.090
_refine_ls_hydrogen_treatment constr
_refine_ls_matrix_type fullcycle
_refine_ls_number_parameters 661
_refine_ls_number_reflns 3971
_refine_ls_number_restraints 0
_refine_ls_restrained_S_all 1.090
_refine_ls_R_factor_all 0.1235
_refine_ls_R_factor_gt 0.0964
_refine_ls_shift/su_max 0.000
_refine_ls_shift/su_mean 0.000
_refine_ls_structure_factor_coef Fsqd
_refine_ls_weighting_details 'calc w=1/[\s^2^(Fo^2^)+(0.1286P)^2^+78.9324P] where P=(Fo^2^+2Fc^2^)/3'
_refine_ls_weighting_scheme calc
_refine_ls_wR_factor_gt 0.2381
_refine_ls_wR_factor_ref 0.2596
_reflns_number_gt 2892
_reflns_number_total 3971
_reflns_threshold_expression >2sigma(I)
_cod_data_source_file c6nj03456j2.cif
_cod_data_source_block 2
_cod_depositor_comments 'Adding full bibliography for 7055925--7055926.cif.'
_cod_database_code 7055926

loop_
_symmetry_equiv_pos_as_xyz
'x, y, z'
'-x, -y, -z'

loop_
_atom_site_label
_atom_site_type_symbol
_atom_site_fract_x
_atom_site_fract_y
_atom_site_fract_z
_atom_site_U_iso_or_equiv
_atom_site_adp_type
_atom_site_occupancy
_atom_site_symmetry_multiplicity
_atom_site_calc_flag
Cu1 Cu 0.3071(2) 0.31919(17) 0.15667(16) 0.0486(13) Uiso 1 1 d
S1 S 0.1814(6) 0.0555(5) 0.1752(4) 0.063(3) Uiso 1 1 d
O1W O 0.3422(10) 0.2053(7) 0.1452(7) 0.044(5) Uiso 1 1 d
O2W O 0.2833(11) 0.4342(8) 0.1723(7) 0.058(6) Uiso 1 1 d
N1 N 0.2228(13) 0.3380(12) 0.0913(9) 0.031(6) Uiso 1 1 d
C2 C 0.2180(17) 0.4017(14) 0.0562(12) 0.036(9) Uiso 1 1 d
C3 C 0.1598(19) 0.4171(13) 0.0100(12) 0.041(9) Uiso 1 1 d
C4 C 0.0991(16) 0.3672(13) 0.0055(11) 0.022(8) Uiso 1 1 d
C5 C 0.1086(17) 0.3020(13) 0.0471(12) 0.031(8) Uiso 1 1 d
C6 C 0.1668(18) 0.2852(13) 0.0903(12) 0.035(9) Uiso 1 1 d
C7 C 0.0433(16) 0.2420(13) 0.0414(12) 0.038(9) Uiso 1 1 d
N8 N 0.0225(15) 0.1890(10) 0.1006(10) 0.042(7) Uiso 1 1 d
C9 C -0.047(2) 0.1955(15) 0.1444(13) 0.034(9) Uiso 1 1 d
O10 O -0.1046(12) 0.2432(9) 0.1366(8) 0.055(6) Uiso 1 1 d
N11 N -0.0555(14) 0.1462(10) 0.2000(11) 0.042(7) Uiso 1 1 d
C12 C -0.1235(18) 0.1377(14) 0.2547(12) 0.028(8) Uiso 1 1 d
C13 C -0.1841(18) 0.1935(13) 0.2687(12) 0.039(9) Uiso 1 1 d
C14 C -0.2451(18) 0.1767(14) 0.3247(13) 0.041(9) Uiso 1 1 d
C15 C -0.2534(19) 0.1125(15) 0.3683(13) 0.053(9) Uiso 1 1 d
C16 C -0.1949(17) 0.0572(12) 0.3538(12) 0.029(8) Uiso 1 1 d
C17 C -0.1311(18) 0.0734(14) 0.2969(13) 0.044(9) Uiso 1 1 d
C18 C -0.3297(18) 0.0941(12) 0.4307(12) 0.045(9) Uiso 1 1 d
C19 C -0.4250(18) 0.0846(11) 0.4085(12) 0.030(8) Uiso 1 1 d
C20 C -0.4318(17) 0.0622(11) 0.3573(11) 0.023(8) Uiso 1 1 d
C21 C -0.523(2) 0.0536(13) 0.3442(12) 0.049(9) Uiso 1 1 d
C22 C -0.604(2) 0.0637(13) 0.3871(14) 0.045(9) Uiso 1 1 d
C23 C -0.600(2) 0.0812(13) 0.4417(13) 0.055(9) Uiso 1 1 d
C24 C -0.508(2) 0.0937(12) 0.4524(11) 0.037(9) Uiso 1 1 d
N25 N -0.6901(16) 0.0494(10) 0.3681(9) 0.048(7) Uiso 1 1 d
C26 C 0.228(2) 0.0900(15) 0.3750(14) 0.049(10) Uiso 1 1 d
O27 O 0.2146(11) 0.1253(9) 0.4092(8) 0.047(6) Uiso 1 1 d
N28 N 0.1696(15) 0.0791(10) 0.3368(9) 0.043(7) Uiso 1 1 d
C29 C 0.0812(18) 0.1163(13) 0.3365(11) 0.038(9) Uiso 1 1 d
C30 C 0.099(2) 0.1915(13) 0.2980(12) 0.038(9) Uiso 1 1 d
C31 C 0.0205(18) 0.2312(14) 0.3056(11) 0.035(8) Uiso 1 1 d
C32 C 0.0302(17) 0.3012(13) 0.2658(11) 0.028(8) Uiso 1 1 d
C33 C 0.115(2) 0.3274(13) 0.2258(12) 0.039(9) Uiso 1 1 d
N34 N 0.1874(13) 0.2801(11) 0.2225(8) 0.024(6) Uiso 1 1 d
C35 C 0.1853(17) 0.2137(13) 0.2573(11) 0.024(8) Uiso 1 1 d
N36 N 0.4241(13) 0.3586(11) 0.0878(9) 0.033(7) Uiso 1 1 d
C37 C 0.4780(19) 0.4045(13) 0.0957(11) 0.030(8) Uiso 1 1 d
C38 C 0.5571(17) 0.4248(12) 0.0484(12) 0.020(8) Uiso 1 1 d
C39 C 0.5813(17) 0.3987(13) -0.0032(12) 0.035(9) Uiso 1 1 d
C40 C 0.5169(18) 0.3484(13) -0.0054(11) 0.032(8) Uiso 1 1 d
C41 C 0.4374(17) 0.3255(12) 0.0431(12) 0.026(8) Uiso 1 1 d
C42 C 0.6261(15) 0.4807(11) 0.0499(11) 0.025(8) Uiso 1 1 d
N43 N 0.6142(12) 0.4867(9) 0.1144(9) 0.024(6) Uiso 1 1 d
C44 C 0.6522(19) 0.4382(14) 0.1551(13) 0.034(9) Uiso 1 1 d
O45 O 0.7078(12) 0.3934(9) 0.1448(7) 0.052(6) Uiso 1 1 d
N46 N 0.6169(13) 0.4378(10) 0.2166(11) 0.042(7) Uiso 1 1 d
C47 C 0.6501(18) 0.4014(12) 0.2716(12) 0.026(8) Uiso 1 1 d
C48 C 0.5872(17) 0.3986(12) 0.3291(13) 0.030(8) Uiso 1 1 d
C49 C 0.6183(18) 0.3662(12) 0.3838(12) 0.030(8) Uiso 1 1 d
C50 C 0.710(2) 0.3363(13) 0.3848(14) 0.046(9) Uiso 1 1 d
C51 C 0.7676(17) 0.3404(12) 0.3280(13) 0.028(8) Uiso 1 1 d
C52 C 0.7413(19) 0.3715(13) 0.2702(12) 0.043(9) Uiso 1 1 d
C53 C 0.7326(19) 0.3044(13) 0.4492(12) 0.048(9) Uiso 1 1 d
C54 C -0.1618(18) 0.2883(14) 0.4457(11) 0.027(8) Uiso 1 1 d
C55 C -0.0955(19) 0.3443(12) 0.4200(11) 0.031(8) Uiso 1 1 d
C56 C 0.000(2) 0.3315(15) 0.4195(12) 0.052(9) Uiso 1 1 d
C57 C 0.030(2) 0.2639(15) 0.4376(12) 0.043(9) Uiso 1 1 d
C58 C -0.038(2) 0.2081(13) 0.4631(11) 0.037(9) Uiso 1 1 d
C59 C -0.1352(18) 0.2221(13) 0.4661(10) 0.028(8) Uiso 1 1 d
N60 N 0.1250(17) 0.2440(10) 0.4338(9) 0.038(7) Uiso 1 1 d
C61 C 0.208(2) 0.2858(18) 0.4190(12) 0.054(10) Uiso 1 1 d
O62 O 0.2016(11) 0.3497(10) 0.4106(7) 0.050(6) Uiso 1 1 d
N63 N 0.2875(16) 0.2509(10) 0.4133(9) 0.044(7) Uiso 1 1 d
C64 C 0.3795(17) 0.2896(11) 0.3883(11) 0.026(8) Uiso 1 1 d
C65 C 0.4163(18) 0.2826(11) 0.3223(11) 0.017(8) Uiso 1 1 d
C66 C 0.3580(17) 0.3111(12) 0.2792(12) 0.028(8) Uiso 1 1 d
N67 N 0.3931(14) 0.2957(9) 0.2235(9) 0.029(6) Uiso 1 1 d
C68 C 0.479(2) 0.2700(13) 0.2067(12) 0.047(9) Uiso 1 1 d
C69 C 0.5343(16) 0.2465(11) 0.2553(12) 0.031(8) Uiso 1 1 d
C70 C 0.5038(18) 0.2520(12) 0.3156(12) 0.033(8) Uiso 1 1 d
Cu2 Cu 0.3559(2) 0.81538(17) 0.13261(16) 0.0506(13) Uiso 1 1 d
S2 S 0.5596(6) 0.4461(4) 0.7842(4) 0.042(3) Uiso 1 1 d
O3W O 0.3688(10) 0.9380(8) 0.1217(7) 0.045(5) Uiso 1 1 d
O4W O 0.3311(10) 0.6979(7) 0.1323(7) 0.039(5) Uiso 1 1 d
N71 N 0.2372(13) 0.8071(10) 0.1979(9) 0.023(6) Uiso 1 1 d
C72 C 0.161(2) 0.7676(12) 0.1998(12) 0.035(9) Uiso 1 1 d
C73 C 0.0853(18) 0.7548(12) 0.2478(13) 0.040(9) Uiso 1 1 d
C74 C 0.0836(16) 0.7818(12) 0.3005(11) 0.021(8) Uiso 1 1 d
C75 C 0.163(2) 0.8259(13) 0.2937(13) 0.043(9) Uiso 1 1 d
C76 C 0.240(2) 0.8380(13) 0.2435(15) 0.058(10) Uiso 1 1 d
C77 C 0.1673(18) 0.8574(13) 0.3462(12) 0.048(9) Uiso 1 1 d
N78 N 0.2369(15) 0.8164(10) 0.3829(9) 0.036(7) Uiso 1 1 d
C79 C 0.325(2) 0.8471(16) 0.3811(12) 0.040(9) Uiso 1 1 d
O80 O 0.3452(11) 0.9088(9) 0.3543(7) 0.044(6) Uiso 1 1 d
N81 N 0.3862(15) 0.7976(10) 0.4101(9) 0.035(7) Uiso 1 1 d
C82 C 0.4811(18) 0.8101(15) 0.4179(11) 0.026(8) Uiso 1 1 d
C83 C 0.5254(19) 0.8728(13) 0.3914(11) 0.033(8) Uiso 1 1 d
C84 C 0.6193(19) 0.8758(13) 0.3987(11) 0.029(8) Uiso 1 1 d
C85 C 0.6634(19) 0.8192(15) 0.4263(12) 0.037(9) Uiso 1 1 d
C86 C 0.615(2) 0.7557(13) 0.4530(11) 0.043(9) Uiso 1 1 d
C87 C 0.5186(19) 0.7503(13) 0.4484(11) 0.033(8) Uiso 1 1 d
C88 C 0.7678(17) 0.8199(11) 0.4326(11) 0.031(8) Uiso 1 1 d
C89 C 0.8294(19) 0.8483(13) 0.3673(13) 0.042(9) Uiso 1 1 d
C90 C 0.9080(18) 0.8919(12) 0.3580(11) 0.025(8) Uiso 1 1 d
C91 C 0.9652(18) 0.9192(12) 0.2981(13) 0.041(9) Uiso 1 1 d
C92 C 0.9391(19) 0.8985(13) 0.2474(13) 0.040(9) Uiso 1 1 d
C93 C 0.8617(18) 0.8512(13) 0.2561(12) 0.034(8) Uiso 1 1 d
C94 C 0.8073(16) 0.8288(11) 0.3162(13) 0.026(8) Uiso 1 1 d
N95 N 0.9950(13) 0.9284(10) 0.1894(11) 0.035(7) Uiso 1 1 d
C96 C 0.997(2) 0.9117(17) 0.1341(14) 0.048(10) Uiso 1 1 d
O97 O 0.9608(11) 0.8585(9) 0.1321(7) 0.047(6) Uiso 1 1 d
N98 N 0.0498(15) 0.9550(11) 0.0837(11) 0.054(7) Uiso 1 1 d
C99 C 0.0646(17) 0.9372(12) 0.0239(12) 0.042(9) Uiso 1 1 d
C100 C 0.1482(17) 0.8869(12) 0.0231(12) 0.032(8) Uiso 1 1 d
C101 C 0.207(2) 0.8792(13) 0.0658(12) 0.034(9) Uiso 1 1 d
N102 N 0.2781(14) 0.8371(10) 0.0641(9) 0.032(7) Uiso 1 1 d
C103 C 0.2964(19) 0.8015(14) 0.0210(14) 0.056(9) Uiso 1 1 d
C104 C 0.235(2) 0.8100(13) -0.0235(12) 0.047(9) Uiso 1 1 d
C105 C 0.1572(17) 0.8520(12) -0.0237(11) 0.031(8) Uiso 1 1 d
N106 N 0.4362(14) 0.7969(11) 0.2020(9) 0.033(7) Uiso 1 1 d
C107 C 0.4211(17) 0.7392(13) 0.2483(13) 0.034(8) Uiso 1 1 d
C108 C 0.4788(19) 0.7228(13) 0.2939(12) 0.034(8) Uiso 1 1 d
C109 C 0.5553(17) 0.7673(13) 0.2904(11) 0.027(8) Uiso 1 1 d
C110 C 0.5717(18) 0.8236(13) 0.2377(13) 0.042(9) Uiso 1 1 d
C111 C 0.5115(19) 0.8430(13) 0.1932(12) 0.042(9) Uiso 1 1 d
C112 C 0.4663(17) 0.6596(13) 0.3466(11) 0.030(8) Uiso 1 1 d
N113 N 0.3841(15) 0.6177(9) 0.3486(9) 0.030(6) Uiso 1 1 d
C114 C 0.300(2) 0.6288(16) 0.3842(13) 0.050(10) Uiso 1 1 d
O115 O 0.2859(11) 0.6742(9) 0.4115(8) 0.045(6) Uiso 1 1 d
N116 N 0.2313(16) 0.5798(10) 0.3896(9) 0.040(7) Uiso 1 1 d
C117 C 0.132(2) 0.5852(14) 0.4104(11) 0.036(9) Uiso 1 1 d
C118 C 0.0874(19) 0.6390(13) 0.4299(11) 0.032(8) Uiso 1 1 d
C119 C -0.0100(19) 0.6326(12) 0.4474(10) 0.024(8) Uiso 1 1 d
C120 C -0.0648(19) 0.5805(14) 0.4439(11) 0.036(9) Uiso 1 1 d
C121 C -0.019(2) 0.5247(14) 0.4242(12) 0.052(9) Uiso 1 1 d
C122 C 0.080(2) 0.5269(13) 0.4097(11) 0.043(9) Uiso 1 1 d
C123 C -0.1732(19) 0.5770(12) 0.4614(12) 0.046(9) Uiso 1 1 d
C124 C -0.2098(18) 0.5915(14) 0.3995(13) 0.042(9) Uiso 1 1 d
C125 C -0.1900(19) 0.6523(15) 0.3527(15) 0.059(10) Uiso 1 1 d
C126 C -0.2256(17) 0.6660(12) 0.2963(11) 0.026(8) Uiso 1 1 d
C127 C -0.2836(18) 0.6144(15) 0.2907(13) 0.039(9) Uiso 1 1 d
C128 C -0.3044(17) 0.5554(14) 0.3330(13) 0.037(9) Uiso 1 1 d
C129 C -0.2705(19) 0.5390(14) 0.3908(14) 0.062(10) Uiso 1 1 d
N130 N -0.3250(13) 0.6244(10) 0.2355(11) 0.038(7) Uiso 1 1 d
C131 C -0.290(2) 0.6663(15) 0.1790(15) 0.049(9) Uiso 1 1 d
O132 O -0.2190(13) 0.7071(9) 0.1646(8) 0.058(6) Uiso 1 1 d
N133 N -0.3416(13) 0.6604(9) 0.1344(10) 0.032(6) Uiso 1 1 d
C134 C -0.3109(16) 0.7026(12) 0.0695(11) 0.028(8) Uiso 1 1 d
C135 C 0.6249(19) 0.7628(13) 0.0533(12) 0.034(8) Uiso 1 1 d
C136 C 0.534(2) 0.7642(13) 0.0901(11) 0.035(9) Uiso 1 1 d
N137 N 0.4742(14) 0.8157(11) 0.0721(10) 0.038(7) Uiso 1 1 d
C138 C 0.506(2) 0.8693(14) 0.0211(14) 0.059(10) Uiso 1 1 d
C139 C 0.597(2) 0.8672(13) -0.0181(12) 0.043(9) Uiso 1 1 d
C140 C 0.6605(17) 0.8123(13) -0.0033(12) 0.033(8) Uiso 1 1 d
O141 O 0.2128(12) 0.0120(9) 0.1339(8) 0.076(6) Uiso 1 1 d
O142 O 0.2346(13) 0.0384(9) 0.2246(9) 0.088(7) Uiso 1 1 d
O143 O 0.2009(12) 0.1261(9) 0.1382(8) 0.064(6) Uiso 1 1 d
O144 O 0.0797(16) 0.0477(10) 0.1965(9) 0.104(8) Uiso 1 1 d
O145 O 0.5077(11) 0.4182(8) 0.8483(8) 0.047(6) Uiso 1 1 d
O146 O 0.6442(12) 0.4069(8) 0.7725(7) 0.053(6) Uiso 1 1 d
O147 O 0.4975(11) 0.4462(8) 0.7406(7) 0.050(6) Uiso 1 1 d
O148 O 0.5861(10) 0.5180(8) 0.7742(7) 0.042(5) Uiso 1 1 d
O149 O 0.4032(15) 0.9821(11) 0.2282(10) 0.128(9) Uiso 1 1 d
O150 O 0.9829(14) 0.7241(10) 0.1281(9) 0.103(8) Uiso 1 1 d
O151 O 0.1616(13) 0.6653(9) 0.0991(8) 0.084(7) Uiso 1 1 d
O152 O 0.9963(15) 0.4952(10) 0.1010(10) 0.115(8) Uiso 1 1 d
O153 O 0.8883(13) 0.3850(9) 0.0927(9) 0.091(7) Uiso 1 1 d
O154 O 0.8488(13) 0.4225(10) 0.9711(9) 0.095(7) Uiso 1 1 d
O155 O 0.3044(12) 0.4654(9) 0.3495(8) 0.076(7) Uiso 1 1 d
O156 O 0.0597(18) 0.5016(13) 0.2527(12) 0.170(11) Uiso 1 1 d
O157 O 0.6958(14) 0.2619(10) 0.1342(9) 0.101(7) Uiso 1 1 d

loop_
_atom_type_symbol
_atom_type_description
_atom_type_scat_dispersion_real
_atom_type_scat_dispersion_imag
_atom_type_scat_source
C C 0.0033 0.0016 'International Tables Vol C Tables 4.2.6.8 and 6.1.1.4'
H H 0.0000 0.0000 'International Tables Vol C Tables 4.2.6.8 and 6.1.1.4'
N N 0.0061 0.0033 'International Tables Vol C Tables 4.2.6.8 and 6.1.1.4'
O O 0.0106 0.0060 'International Tables Vol C Tables 4.2.6.8 and 6.1.1.4'
S S 0.1246 0.1234 'International Tables Vol C Tables 4.2.6.8 and 6.1.1.4'
Cu Cu 0.3201 1.2651 'International Tables Vol C Tables 4.2.6.8 and 6.1.1.4'

loop_
_geom_angle_atom_site_label_1
_geom_angle_atom_site_label_2
_geom_angle_atom_site_label_3
_geom_angle
_geom_angle_site_symmetry_1
_geom_angle_site_symmetry_3
N1 Cu1 N34 87.5(7) . .
N1 Cu1 N67 177.6(8) . .
N34 Cu1 N67 92.0(8) . .
N1 Cu1 N36 90.3(8) . .
N34 Cu1 N36 177.7(8) . .
N67 Cu1 N36 90.2(8) . .
O142 S1 O144 113.8(13) . .
O142 S1 O143 110.7(12) . .
O144 S1 O143 106.9(12) . .
O142 S1 O141 107.8(12) . .
O144 S1 O141 110.0(13) . .
O143 S1 O141 107.4(12) . .
C2 N1 C6 124(2) . .
C2 N1 Cu1 118.7(19) . .
C6 N1 Cu1 117.5(18) . .
N1 C2 C3 121(2) . .
C4 C3 C2 120(2) . .
C3 C4 C5 113(2) . .
C6 C5 C4 127(3) . .
C6 C5 C7 117(2) . .
C4 C5 C7 115(2) . .
N1 C6 C5 115(2) . .
N8 C7 C5 111(2) . .
C9 N8 C7 121(2) . .
O10 C9 N8 123(3) . .
O10 C9 N11 121(3) . .
N8 C9 N11 116(3) . .
C9 N11 C12 130(3) . .
C17 C12 N11 116(3) . .
C17 C12 C13 120(3) . .
N11 C12 C13 123(2) . .
C14 C13 C12 116(2) . .
C13 C14 C15 125(3) . .
C14 C15 C16 119(3) . .
C14 C15 C18 123(3) . .
C16 C15 C18 117(2) . .
C17 C16 C15 117(2) . .
C12 C17 C16 123(3) . .
C19 C18 C15 104(2) . .
C20 C19 C24 122(2) . .
C20 C19 C18 125(2) . .
C24 C19 C18 112(2) . .
C19 C20 C21 119(2) . .
C20 C21 C22 119(3) . .
C23 C22 C21 124(3) . .
C23 C22 N25 125(3) . .
C21 C22 N25 111(3) . .
C22 C23 C24 117(3) . .
C23 C24 C19 119(2) . .
C26 N25 C22 121(2) 1_455 .
O27 C26 N28 127(3) . .
O27 C26 N25 125(3) . 1_655
N28 C26 N25 108(3) . 1_655
C26 N28 C29 117(2) . .
N28 C29 C30 111(2) . .
C31 C30 C35 126(3) . .
C31 C30 C29 113(3) . .
C35 C30 C29 121(3) . .
C30 C31 C32 115(2) . .
C33 C32 C31 122(2) . .
C32 C33 N34 115(2) . .
C35 N34 C33 127(2) . .
C35 N34 Cu1 119.2(17) . .
C33 N34 Cu1 113.9(17) . .
N34 C35 C30 114(2) . .
C37 N36 C41 129(2) . .
C37 N36 Cu1 119(2) . .
C41 N36 Cu1 111.8(18) . .
N36 C37 C38 114(2) . .
C37 C38 C39 125(3) . .
C37 C38 C42 120(2) . .
C39 C38 C42 114(2) . .
C38 C39 C40 115(2) . .
C39 C40 C41 121(2) . .
N36 C41 C40 116(2) . .
N43 C42 C38 109.2(19) . .
C44 N43 C42 117(2) . .
O45 C44 N43 129(3) . .
O45 C44 N46 119(3) . .
N43 C44 N46 112(3) . .
C44 N46 C47 128(2) . .
N46 C47 C52 123(2) . .
N46 C47 C48 115(2) . .
C52 C47 C48 122(3) . .
C49 C48 C47 117(2) . .
C48 C49 C50 123(2) . .
C51 C50 C49 118(3) . .
C51 C50 C53 127(3) . .
C49 C50 C53 116(3) . .
C50 C51 C52 123(3) . .
C51 C52 C47 117(2) . .
C50 C53 C54 111(2) . 1_655
C59 C54 C55 123(2) . .
C59 C54 C53 120(2) . 1_455
C55 C54 C53 117(2) . 1_455
C56 C55 C54 118(2) . .
C55 C56 C57 121(3) . .
N60 C57 C56 126(3) . .
N60 C57 C58 114(3) . .
C56 C57 C58 120(3) . .
C59 C58 C57 119(2) . .
C54 C59 C58 119(2) . .
C57 N60 C61 128(3) . .
O62 C61 N63 127(3) . .
O62 C61 N60 120(3) . .
N63 C61 N60 113(3) . .
C61 N63 C64 119(2) . .
N63 C64 C65 108.2(19) . .
C70 C65 C66 132(2) . .
C70 C65 C64 114(2) . .
C66 C65 C64 114(2) . .
N67 C66 C65 109(2) . .
C68 N67 C66 128(2) . .
C68 N67 Cu1 116.3(18) . .
C66 N67 Cu1 116.1(17) . .
N67 C68 C69 116(2) . .
C70 C69 C68 122(2) . .
C65 C70 C69 112(2) . .
N137 Cu2 N71 175.3(9) . .
N137 Cu2 N102 91.7(9) . .
N71 Cu2 N102 90.7(8) . .
N137 Cu2 N106 88.2(8) . .
N71 Cu2 N106 89.5(8) . .
N102 Cu2 N106 178.0(9) . .
O147 S2 O146 111.2(10) . .
O147 S2 O148 105.8(10) . .
O146 S2 O148 110.2(10) . .
O147 S2 O145 109.5(10) . .
O146 S2 O145 110.6(10) . .
O148 S2 O145 109.5(10) . .
C76 N71 C72 121(2) . .
C76 N71 Cu2 116.5(19) . .
C72 N71 Cu2 122.1(18) . .
C73 C72 N71 123(2) . .
C72 C73 C74 121(2) . .
C75 C74 C73 114(2) . .
C76 C75 C74 124(3) . .
C76 C75 C77 118(3) . .
C74 C75 C77 117(3) . .
N71 C76 C75 118(3) . .
N78 C77 C75 106(2) . .
C79 N78 C77 119(2) . .
O80 C79 N78 123(3) . .
O80 C79 N81 127(3) . .
N78 C79 N81 111(3) . .
C79 N81 C82 126(2) . .
C83 C82 C87 128(3) . .
C83 C82 N81 121(3) . .
C87 C82 N81 110(3) . .
C82 C83 C84 115(3) . .
C85 C84 C83 121(3) . .
C84 C85 C86 122(3) . .
C84 C85 C88 123(3) . .
C86 C85 C88 115(3) . .
C85 C86 C87 119(3) . .
C82 C87 C86 115(2) . .
C85 C88 C89 109(2) . .
C90 C89 C94 119(3) . .
C90 C89 C88 121(3) . .
C94 C89 C88 119(3) . .
C89 C90 C91 122(2) . .
C90 C91 C92 116(2) . .
N95 C92 C93 123(3) . .
N95 C92 C91 114(3) . .
C93 C92 C91 123(3) . .
C94 C93 C92 117(2) . .
C93 C94 C89 122(2) . .
C96 N95 C92 128(3) . .
O97 C96 N98 123(3) . 1_655
O97 C96 N95 123(3) . .
N98 C96 N95 114(3) 1_655 .
C96 N98 C99 118(3) 1_455 .
N98 C99 C100 108(2) . .
C101 C100 C105 125(3) . .
C101 C100 C99 120(3) . .
C105 C100 C99 116(2) . .
N102 C101 C100 119(2) . .
C101 N102 C103 123(2) . .
C101 N102 Cu2 120.1(19) . .
C103 N102 Cu2 117.0(19) . .
N102 C103 C104 118(2) . .
C105 C104 C103 123(3) . .
C104 C105 C100 113(2) . .
C107 N106 C111 124(2) . .
C107 N106 Cu2 119.5(19) . .
C111 N106 Cu2 116.6(18) . .
N106 C107 C108 121(2) . .
C107 C108 C109 120(3) . .
C107 C108 C112 124(3) . .
C109 C108 C112 116(3) . .
C110 C109 C108 116(2) . .
C109 C110 C111 125(2) . .
N106 C111 C110 115(2) . .
N113 C112 C108 113(2) . .
C114 N113 C112 117(2) . .
O115 C114 N113 126(3) . .
O115 C114 N116 122(3) . .
N113 C114 N116 111(3) . .
C114 N116 C117 125(2) . .
C118 C117 C122 122(3) . .
C118 C117 N116 127(3) . .
C122 C117 N116 111(3) . .
C119 C118 C117 116(3) . .
C120 C119 C118 125(3) . .
C119 C120 C121 119(3) . .
C119 C120 C123 124(3) . .
C121 C120 C123 118(3) . .
C122 C121 C120 118(3) . .
C121 C122 C117 120(3) . .
C120 C123 C124 106(2) . .
C125 C124 C129 119(3) . .
C125 C124 C123 123(3) . .
C129 C124 C123 118(3) . .
C124 C125 C126 123(3) . .
C127 C126 C125 116(2) . .
C128 C127 C126 125(3) . .
C128 C127 N130 115(3) . .
C126 C127 N130 120(3) . .
C127 C128 C129 122(3) . .
C128 C129 C124 116(3) . .
C131 N130 C127 125(3) . .
O132 C131 N130 127(3) . .
O132 C131 N133 121(3) . .
N130 C131 N133 112(3) . .
C131 N133 C134 118(2) . .
N133 C134 C135 111(2) . 1_455
C140 C135 C136 124(3) . .
C140 C135 C134 114(2) . 1_655
C136 C135 C134 121(2) . 1_655
N137 C136 C135 120(2) . .
C136 N137 C138 119(2) . .
C136 N137 Cu2 115.4(18) . .
C138 N137 Cu2 124(2) . .
N137 C138 C139 121(2) . .
C140 C139 C138 122(2) . .
C135 C140 C139 113(2) . .

loop_
_geom_bond_atom_site_label_1
_geom_bond_atom_site_label_2
_geom_bond_distance
_geom_bond_site_symmetry_2
Cu1 N1 2.05(2) .
Cu1 N34 2.085(19) .
Cu1 N67 2.089(19) .
Cu1 N36 2.09(2) .
S1 O142 1.440(19) .
S1 O144 1.46(2) .
S1 O143 1.466(17) .
S1 O141 1.478(18) .
N1 C2 1.34(2) .
N1 C6 1.38(2) .
C2 C3 1.43(3) .
C3 C4 1.40(3) .
C4 C5 1.43(3) .
C5 C6 1.38(3) .
C5 C7 1.62(3) .
C7 N8 1.47(3) .
N8 C9 1.31(3) .
C9 O10 1.27(3) .
C9 N11 1.37(3) .
N11 C12 1.41(2) .
C12 C17 1.40(3) .
C12 C13 1.49(3) .
C13 C14 1.38(3) .
C14 C15 1.41(3) .
C15 C16 1.47(3) .
C15 C18 1.59(3) .
C16 C17 1.41(3) .
C18 C19 1.59(3) .
C19 C20 1.39(3) .
C19 C24 1.46(3) .
C20 C21 1.42(3) .
C21 C22 1.44(3) .
C22 C23 1.40(3) .
C22 N25 1.45(3) .
C23 C24 1.43(3) .
N25 C26 1.44(3) 1_455
C26 O27 1.19(3) .
C26 N28 1.39(3) .
C26 N25 1.44(3) 1_655
N28 C29 1.47(3) .
C29 C30 1.55(3) .
C30 C31 1.40(3) .
C30 C35 1.41(3) .
C31 C32 1.47(3) .
C32 C33 1.41(3) .
C33 N34 1.41(2) .
N34 C35 1.37(2) .
N36 C37 1.31(2) .
N36 C41 1.36(2) .
C37 C38 1.40(3) .
C38 C39 1.41(3) .
C38 C42 1.55(3) .
C39 C40 1.42(3) .
C40 C41 1.43(3) .
C42 N43 1.49(2) .
N43 C44 1.34(3) .
C44 O45 1.25(3) .
C44 N46 1.40(3) .
N46 C47 1.43(3) .
C47 C52 1.44(3) .
C47 C48 1.44(3) .
C48 C49 1.39(3) .
C49 C50 1.44(3) .
C50 C51 1.39(3) .
C50 C53 1.53(3) .
C51 C52 1.41(3) .
C53 C54 1.55(3) 1_655
C54 C59 1.38(3) .
C54 C55 1.43(3) .
C54 C53 1.55(3) 1_455
C55 C56 1.39(3) .
C56 C57 1.42(3) .
C57 N60 1.41(3) .
C57 C58 1.45(3) .
C58 C59 1.42(3) .
N60 C61 1.43(3) .
C61 O62 1.28(3) .
C61 N63 1.35(3) .
N63 C64 1.50(2) .
C64 C65 1.55(3) .
C65 C70 1.40(3) .
C65 C66 1.41(3) .
C66 N67 1.40(2) .
N67 C68 1.37(3) .
C68 C69 1.46(3) .
C69 C70 1.40(3) .
Cu2 N137 1.99(2) .
Cu2 N71 2.034(19) .
Cu2 N102 2.04(2) .
Cu2 N106 2.08(2) .
S2 O147 1.456(15) .
S2 O146 1.473(16) .
S2 O148 1.479(15) .
S2 O145 1.480(15) .
N71 C76 1.37(3) .
N71 C72 1.37(2) .
C72 C73 1.37(3) .
C73 C74 1.45(3) .
C74 C75 1.44(3) .
C75 C76 1.41(3) .
C75 C77 1.52(3) .
C77 N78 1.52(3) .
N78 C79 1.42(3) .
C79 O80 1.26(3) .
C79 N81 1.43(3) .
N81 C82 1.45(3) .
C82 C83 1.38(3) .
C82 C87 1.38(3) .
C83 C84 1.40(3) .
C84 C85 1.36(3) .
C85 C86 1.42(3) .
C85 C88 1.54(3) .
C86 C87 1.42(3) .
C88 C89 1.55(3) .
C89 C90 1.41(3) .
C89 C94 1.42(3) .
C90 C91 1.43(3) .
C91 C92 1.45(3) .
C92 N95 1.40(3) .
C92 C93 1.45(3) .
C93 C94 1.41(3) .
N95 C96 1.39(3) .
C96 O97 1.24(3) .
C96 N98 1.36(3) 1_655
N98 C96 1.36(3) 1_455
N98 C99 1.49(3) .
C99 C100 1.57(3) .
C100 C101 1.38(3) .
C100 C105 1.43(3) .
C101 N102 1.33(2) .
N102 C103 1.37(3) .
C103 C104 1.44(3) .
C104 C105 1.40(3) .
N106 C107 1.34(2) .
N106 C111 1.41(3) .
C107 C108 1.42(3) .
C108 C109 1.43(3) .
C108 C112 1.49(3) .
C109 C110 1.41(3) .
C110 C111 1.43(3) .
C112 N113 1.47(2) .
N113 C114 1.38(3) .
C114 O115 1.25(3) .
C114 N116 1.40(3) .
N116 C117 1.44(3) .
C117 C118 1.40(3) .
C117 C122 1.43(3) .
C118 C119 1.39(3) .
C119 C120 1.38(3) .
C120 C121 1.45(3) .
C120 C123 1.54(3) .
C121 C122 1.41(3) .
C123 C124 1.55(3) .
C124 C125 1.40(3) .
C124 C129 1.48(3) .
C125 C126 1.43(3) .
C126 C127 1.41(3) .
C127 C128 1.32(3) .
C127 N130 1.46(3) .
C128 C129 1.44(3) .
N130 C131 1.35(3) .
C131 O132 1.28(3) .
C131 N133 1.40(3) .
N133 C134 1.49(2) .
C134 C135 1.53(3) 1_455
C135 C140 1.42(3) .
C135 C136 1.43(3) .
C135 C134 1.53(3) 1_655
C136 N137 1.37(2) .
N137 C138 1.38(3) .
C138 C139 1.45(3) .
C139 C140 1.44(3) .
